data_2005791
loop_
_publ_author_name
'Barnes, J. C.'

_publ_section_title
;
 Hydrogen Bonding in 4,4-Dimethylcyclohexane-1,3-dione and
 2,5,5-Trimethylcyclohexane-1,3-dione Monohydrate
;
_journal_issue 12
_journal_name_full 'Acta Crystallographica Section C'
_journal_page_first 3159
_journal_page_last 3162
_journal_paper_doi 10.1107/S0108270196008980
_journal_volume 52
_journal_year 1996
_chemical_formula_moiety 'C8 H12 O2'
_chemical_formula_sum 'C8 H12 O2'
_chemical_formula_weight 140.18
_chemical_name_systematic 4,4-dimethylcycohexan-1.3-dione
_space_group_IT_number 19
_symmetry_cell_setting orthorhombic
_symmetry_space_group_name_Hall 'P 2ac 2ab'
_symmetry_space_group_name_H-M 'P 21 21 21'
_audit_creation_method SHELXL
_cell_angle_alpha 90.00
_cell_angle_beta 90.00
_cell_angle_gamma 90.00
_cell_formula_units_Z 4
_cell_length_a 6.6990(15)
_cell_length_b 9.3743(3)
_cell_length_c 12.892(4)
_cell_measurement_reflns_used 'see exptl special details'
_cell_measurement_temperature 293(2)
_cell_volume 809.6(3)
_computing_cell_refinement MADNESS
_computing_data_collection 'MADNESS (Messerschmidt & Pflugrath, 19??)'
_computing_data_reduction MADNESS
_computing_molecular_graphics 'PLATON92 (Spek, 1992a), PLUTON92 (Spek, 1992b)'
_computing_structure_refinement 'SHELXL93 (Sheldrick, 1993)'
_computing_structure_solution 'SHELXS86 (Sheldrick, 1990)'
_diffrn_ambient_temperature 150(2)
_diffrn_measurement_device 'Enraf-Nonius CAD-4 FAST system'
_diffrn_measurement_method 'Area-detector scans'
_diffrn_radiation_monochromator graphite
_diffrn_radiation_source 'fine-focus sealed tube'
_diffrn_radiation_type MoK\a
_diffrn_radiation_wavelength 0.71069
_diffrn_reflns_av_R_equivalents 0.0800
_diffrn_reflns_av_sigmaI/netI 0.0733
_diffrn_reflns_limit_h_max 5
_diffrn_reflns_limit_h_min -7
_diffrn_reflns_limit_k_max 10
_diffrn_reflns_limit_k_min -10
_diffrn_reflns_limit_l_max 12
_diffrn_reflns_limit_l_min -14
_diffrn_reflns_number 3296
_diffrn_reflns_theta_max 24.88
_diffrn_reflns_theta_min 2.69
_diffrn_standards_decay_% 'none detected'
_diffrn_standards_number 'See explt special details'
_exptl_absorpt_coefficient_mu 0.081
_exptl_absorpt_correction_type none
_exptl_crystal_colour colourless
_exptl_crystal_density_diffrn 1.150
_exptl_crystal_density_meas ?
_exptl_crystal_description block
_exptl_crystal_F_000 304
_exptl_crystal_size_max 0.4
_exptl_crystal_size_mid 0.2
_exptl_crystal_size_min 0.2
_refine_diff_density_max 0.117
_refine_diff_density_min -0.118
_refine_ls_abs_structure_details
;
 Flack (1983) parameter indeterminate
;
_refine_ls_extinction_method none
_refine_ls_goodness_of_fit_all 0.564
_refine_ls_goodness_of_fit_obs 0.637
_refine_ls_hydrogen_treatment 'H atoms riding'
_refine_ls_matrix_type full
_refine_ls_number_parameters 132
_refine_ls_number_reflns 1247
_refine_ls_number_restraints 5
_refine_ls_restrained_S_all 0.580
_refine_ls_restrained_S_obs 0.640
_refine_ls_R_factor_all 0.0557
_refine_ls_R_factor_obs 0.0387
_refine_ls_shift/esd_max 0.089
_refine_ls_shift/esd_mean 0.010
_refine_ls_structure_factor_coef Fsqd
_refine_ls_weighting_details 'w=1/[\s^2^(Fo^2^)+(0.1000P)^2^] where P=(Fo^2^+2Fc^2^)/3'
_refine_ls_weighting_scheme calc
_refine_ls_wR_factor_all 0.0986
_refine_ls_wR_factor_obs 0.0873
_reflns_number_observed 842
_reflns_number_total 1248
_reflns_observed_criterion >2sigma(I)
_cod_data_source_file li1150.cif
_cod_data_source_block II
_cod_depositor_comments
;
The following automatic conversions were performed:
'_symmetry_cell_setting' value 'Orthorhombic' changed to 'orthorhombic'
according to '/home/saulius/struct/CIF-dictionaries/cif_core.dic'
dictionary named 'cif_core.dic' version 2.4.1 from 2010-06-29.

Automatic conversion script
Id: cif_fix_enum 1527 2010-12-29 10:47:43Z saulius 

The following automatic conversions were performed:

'_symmetry_cell_setting' value 'Orthorhombic' changed to
'orthorhombic' according to
/home/saulius/struct/CIF-dictionaries/cif_core.dic dictionary named
'cif_core.dic' version 2.4.1 from 2010-06-29.

Automatic conversion script
Id: cif_fix_values 1715 2011-07-08 13:25:40Z adriana 

The following automatic conversions were performed:

'_exptl_crystal_density_meas' value 'not measured' was changed to '?'
- the value is perceived as not measured.

Automatic conversion script
Id: cif_fix_values 3008 2015-01-20 13:52:24Z robertas 

The following automatic conversions were performed:

'_refine_ls_weighting_scheme' value '
calc w=1/[\s^2^(Fo^2^)+(0.1000P)^2^] where P=(Fo^2^+2Fc^2^)/3' was
changed to 'calc'. New tag '_refine_ls_weighting_details' was
created. The value of the new tag was set to
'w=1/[\s^2^(Fo^2^)+(0.1000P)^2^] where P=(Fo^2^+2Fc^2^)/3'.

Automatic conversion script
Id: cif_fix_values 3143 2015-03-26 13:38:13Z robertas 
;
_cod_database_code 2005791

loop_
_symmetry_equiv_pos_as_xyz
'x, y, z'
'-x+1/2, -y, z+1/2'
'x+1/2, -y+1/2, -z'
'-x, y+1/2, -z+1/2'

loop_
_atom_site_aniso_label
_atom_site_aniso_U_11
_atom_site_aniso_U_22
_atom_site_aniso_U_33
_atom_site_aniso_U_12
_atom_site_aniso_U_13
_atom_site_aniso_U_23
C1 0.0695(11) 0.0533(14) 0.0594(11) -0.0010(10) 0.0029(10) -0.0003(11)
C2 0.0691(12) 0.0472(11) 0.0555(11) -0.0047(9) 0.0017(10) 0.0055(9)
C3 0.0644(12) 0.0529(12) 0.0554(12) 0.0007(10) -0.0094(10) 0.0001(10)
C4 0.0729(12) 0.0556(12) 0.0614(12) -0.0054(9) 0.0028(9) 0.0041(10)
C5A 0.111(5) 0.068(3) 0.080(3) -0.037(3) 0.016(3) -0.001(2)
C5B 0.084(4) 0.060(3) 0.091(4) -0.005(3) 0.000(3) 0.023(3)
C6A 0.100(9) 0.095(10) 0.139(11) 0.015(6) 0.061(7) 0.012(8)
C6B 0.131(13) 0.019(5) 0.064(7) 0.005(5) -0.001(7) 0.008(4)
O7 0.0909(10) 0.0692(10) 0.0876(10) 0.0103(8) 0.0245(8) 0.0055(9)
O8 0.0877(10) 0.0646(10) 0.0719(9) 0.0180(8) 0.0080(8) 0.0047(8)
C9A 0.181(6) 0.069(3) 0.064(3) 0.005(4) -0.016(4) 0.012(3)
C9B 0.077(5) 0.095(5) 0.138(7) -0.025(4) -0.016(4) 0.018(5)
C10A 0.103(4) 0.129(5) 0.157(6) -0.017(4) 0.042(4) 0.043(5)
C10B 0.162(8) 0.106(6) 0.067(4) -0.005(5) 0.036(5) 0.016(4)

loop_
_atom_site_label
_atom_site_occupancy
_atom_site_fract_x
_atom_site_fract_y
_atom_site_fract_z
_atom_site_U_iso_or_equiv
_atom_site_thermal_displace_type
_atom_site_calc_flag
_atom_site_refinement_flags
_atom_site_disorder_group
_atom_site_type_symbol
C1 1 0.9335(3) 0.4824(2) -0.02680(15) 0.0607(5) Uani d D . C
C2 1 1.0307(3) 0.3618(2) -0.05192(14) 0.0572(5) Uani d . . C
H2 1 0.9986(3) 0.2779(2) -0.01725(14) 0.069 Uiso calc R . H
C3 1 1.1811(3) 0.3584(2) -0.12993(14) 0.0575(5) Uani d . . C
C4 1 1.2358(3) 0.4931(2) -0.18741(14) 0.0633(5) Uani d . . C
C5A 0.552(6) 1.1910(9) 0.6218(5) -0.1226(4) 0.086(2) Uani d PD 1 C
H51A 0.552(6) 1.2067(9) 0.7140(5) -0.1681(4) 0.103 Uiso calc PR 1 H
H52A 0.552(6) 1.2941(9) 0.6280(5) -0.0614(4) 0.103 Uiso calc PR 1 H
C5B 0.448(6) 1.0521(9) 0.6024(5) -0.1834(5) 0.078(2) Uani d PD 2 C
H51B 0.448(6) 1.0967(9) 0.7009(5) -0.2145(5) 0.094 Uiso calc PR 2 H
H52B 0.448(6) 0.9348(9) 0.5629(5) -0.2292(5) 0.094 Uiso calc PR 2 H
C6A 0.552(6) 0.9707(16) 0.6157(14) -0.0765(11) 0.111(6) Uani d PD 1 C
H61A 0.552(6) 0.9531(16) 0.6924(14) -0.0269(11) 0.133 Uiso calc PR 1 H
H62A 0.552(6) 0.8750(16) 0.6293(14) -0.1321(11) 0.133 Uiso calc PR 1 H
C6B 0.448(6) 0.9822(20) 0.6231(10) -0.0784(8) 0.071(5) Uani d PD 2 C
H61B 0.448(6) 0.8638(20) 0.6827(10) -0.0792(8) 0.086 Uiso calc PR 2 H
H62B 0.448(6) 1.0841(20) 0.6720(10) -0.0386(8) 0.086 Uiso calc PR 2 H
O7 1 0.7928(2) 0.4903(2) 0.04589(12) 0.0826(5) Uani d . . O
H71 1 0.7874(39) 0.3945(32) 0.0843(20) 0.115(9) Uiso d . . H
O8 1 1.2696(2) 0.2462(2) -0.15167(10) 0.0747(5) Uani d . . O
C9A 0.552(6) 1.1291(10) 0.4921(6) -0.2871(4) 0.104(2) Uani d P 1 C
H91A 0.552(6) 1.1638(10) 0.4075(6) -0.3251(4) 0.157 Uiso calc PR 1 H
H92A 0.552(6) 1.1662(10) 0.5747(6) -0.3267(4) 0.157 Uiso calc PR 1 H
H93A 0.552(6) 0.9878(10) 0.4933(6) -0.2748(4) 0.157 Uiso calc PR 1 H
C9B 0.448(6) 1.4152(9) 0.5541(7) -0.1363(6) 0.103(3) Uani d P 2 C
H91B 0.552(6) 1.4538(9) 0.6402(7) -0.1713(6) 0.155 Uiso calc PR 2 H
H92B 0.552(6) 1.5227(9) 0.4865(7) -0.1395(6) 0.155 Uiso calc PR 2 H
H93B 0.552(6) 1.3852(9) 0.5750(7) -0.0651(6) 0.155 Uiso calc PR 2 H
C10A 0.552(6) 1.4700(8) 0.4854(7) -0.2098(6) 0.130(2) Uani d P 1 C
H11A 0.552(6) 1.5415(8) 0.4860(7) -0.1453(6) 0.195 Uiso calc PR 1 H
H12A 0.552(6) 1.5094(8) 0.5662(7) -0.2506(6) 0.195 Uiso calc PR 1 H
H13A 0.552(6) 1.4998(8) 0.3992(7) -0.2470(6) 0.195 Uiso calc PR 1 H
C10B 0.448(6) 1.2687(14) 0.4637(9) -0.3037(6) 0.112(3) Uani d P 2 C
H11B 0.552(6) 1.1490(14) 0.4246(9) -0.3331(6) 0.168 Uiso calc PR 2 H
H12B 0.552(6) 1.3762(14) 0.3970(9) -0.3121(6) 0.168 Uiso calc PR 2 H
H13B 0.552(6) 1.3014(14) 0.5513(9) -0.3384(6) 0.168 Uiso calc PR 2 H

loop_
_atom_type_symbol
_atom_type_description
_atom_type_scat_dispersion_real
_atom_type_scat_dispersion_imag
_atom_type_scat_source
C C 0.0033 0.0016 'International Tables Vol C Tables 4.2.6.8 and 6.1.1.4'
H H 0.0000 0.0000 'International Tables Vol C Tables 4.2.6.8 and 6.1.1.4'
O O 0.0106 0.0060 'International Tables Vol C Tables 4.2.6.8 and 6.1.1.4'

loop_
_geom_angle_atom_site_label_1
_geom_angle_atom_site_label_2
_geom_angle_atom_site_label_3
_geom_angle
_geom_angle_publ_flag
O7 C1 C2 124.0(2) yes
O7 C1 C6A 113.1(5) yes
C2 C1 C6A 123.0(5) yes
O7 C1 C6B 114.4(5) yes
C2 C1 C6B 121.5(5) yes
C1 C2 C3 122.1(2) yes
O8 C3 C2 121.1(2) yes
O8 C3 C4 118.9(2) yes
C2 C3 C4 120.0(2) yes
C9A C4 C5A 113.3(3) yes
C9A C4 C3 107.8(3) yes
C9B C4 C3 107.5(3) yes
C5A C4 C3 110.6(2) yes
C9B C4 C10B 112.6(5) yes
C3 C4 C10B 111.3(4) yes
C9A C4 C10A 108.6(4) yes
C5A C4 C10A 109.6(4) yes
C3 C4 C10A 106.8(3) yes
C9B C4 C5B 111.2(4) yes
C3 C4 C5B 109.4(2) yes
C10B C4 C5B 104.8(4) yes
C4 C5A C6A 111.4(5) yes
C6B C5B C4 111.4(6) yes
C1 C6A C5A 111.2(8) yes
C5B C6B C1 111.4(7) yes

loop_
_geom_bond_atom_site_label_1
_geom_bond_atom_site_label_2
_geom_bond_distance
_geom_bond_publ_flag
C1 O7 1.331(2) yes
C1 C2 1.344(3) yes
C1 C6A 1.426(12) yes
C1 C6B 1.512(10) yes
C2 C3 1.424(3) yes
C3 O8 1.240(2) yes
C3 C4 1.510(3) yes
C4 C9A 1.471(6) yes
C4 C9B 1.485(6) yes
C4 C5A 1.498(5) yes
C4 C10B 1.540(7) yes
C4 C10A 1.597(6) yes
C4 C5B 1.602(6) yes
C5A C6A 1.592(12) yes
C5B C6B 1.446(13) yes

loop_
_geom_torsion_atom_site_label_1
_geom_torsion_atom_site_label_2
_geom_torsion_atom_site_label_3
_geom_torsion_atom_site_label_4
_geom_torsion
O7 C1 C2 C3 -179.7(2)
C6A C1 C2 C3 0.8(7)
C6B C1 C2 C3 -1.5(6)
C1 C2 C3 O8 179.7(2)
C1 C2 C3 C4 0.0(3)
O8 C3 C4 C9A 81.8(3)
C2 C3 C4 C9A -98.4(3)
O8 C3 C4 C9B -82.7(4)
C2 C3 C4 C9B 97.0(4)
O8 C3 C4 C5A -153.8(3)
C2 C3 C4 C5A 25.9(3)
O8 C3 C4 C10B 41.0(5)
C2 C3 C4 C10B -139.2(4)
O8 C3 C4 C10A -34.7(4)
C2 C3 C4 C10A 145.0(4)
O8 C3 C4 C5B 156.4(3)
C2 C3 C4 C5B -23.9(3)
C9A C4 C5A C6A 71.7(7)
C9B C4 C5A C6A -150.3(7)
C3 C4 C5A C6A -49.4(7)
C10B C4 C5A C6A 110.6(8)
C10A C4 C5A C6A -166.9(7)
C5B C4 C5A C6A 48.3(6)
C9A C4 C5B C6B 154.0(7)
C9B C4 C5B C6B -67.2(7)
C5A C4 C5B C6B -48.9(6)
C3 C4 C5B C6B 51.4(6)
C10B C4 C5B C6B 170.9(7)
C10A C4 C5B C6B -111.1(8)
O7 C1 C6A C5A 154.7(6)
C2 C1 C6A C5A -25.7(12)
C6B C1 C6A C5A 3.E1(2)
C4 C5A C6A C1 50.6(11)
C4 C5B C6B C1 -53.9(9)
O7 C1 C6B C5B -151.5(6)
C2 C1 C6B C5B 30.2(10)
C6A C1 C6B C5B -10.E1(2)
